data_7700908
loop_
_publ_author_name
'Vr\'ablov\'a, Anna'
'Tom\'as, Milagros'
'Falvello, Larry R.'
'Dlh\'a\<n, \<Lubor'
'Titi\<s, J\'an'
'\<Cern\'ak, Juraj'
'Bo\<ca, Roman'

_publ_section_title
;
 Slow magnetic relaxation in Ni-Ln (Ln = Ce, Gd, Dy) dinuclear complexes.
;
_journal_issue 37
_journal_name_full 'Dalton transactions (Cambridge, England : 2003)'
_journal_page_first 13943
_journal_page_last 13952
_journal_paper_doi 10.1039/c9dt02122a
_journal_volume 48
_journal_year 2019
_chemical_formula_moiety 'C18 H20 Ce Cl3 N2 Ni O5'
_chemical_formula_sum 'C18 H20 Ce Cl3 N2 Ni O5'
_chemical_formula_weight 649.54
_chemical_name_systematic {(3-methoxy-2-oxidobenzylidene)ethylenediamine}-nickel(II)-trichlorido-aqua-cerium(III)
_space_group_crystal_system monoclinic
_space_group_IT_number 14
_space_group_name_Hall '-P 2yn'
_space_group_name_H-M_alt 'P 1 21/n 1'
_symmetry_space_group_name_Hall '-P 2yn'
_symmetry_space_group_name_H-M 'P 1 21/n 1'
_atom_sites_solution_hydrogens mixed
_audit_creation_method SHELXL-2018/1
_audit_update_record
;
2019-05-16 deposited with the CCDC.    2019-08-19 downloaded from the CCDC.
;
_cell_angle_alpha 90
_cell_angle_beta 93.014(4)
_cell_angle_gamma 90
_cell_formula_units_Z 4
_cell_length_a 7.1269(3)
_cell_length_b 14.4698(6)
_cell_length_c 21.0732(12)
_cell_measurement_reflns_used 4431
_cell_measurement_temperature 299(2)
_cell_measurement_theta_max 27.8260
_cell_measurement_theta_min 3.0620
_cell_volume 2170.16(18)
_computing_cell_refinement 'CrysAlisPro 1.171.38.46 (Rigaku OD, 2015)'
_computing_data_collection 'CrysAlisPro 1.171.38.46 (Rigaku OD, 2015)'
_computing_data_reduction 'CrysAlisPro 1.171.38.46 (Rigaku OD, 2015)'
_computing_structure_refinement 'SHELXL-2018/1 (Sheldrick, 2018)'
_diffrn_ambient_temperature 299(2)
_diffrn_detector_area_resol_mean 16.0655
_diffrn_measured_fraction_theta_full 0.997
_diffrn_measured_fraction_theta_max 0.917
_diffrn_measurement_device_type 'Xcalibur, Sapphire3'
_diffrn_measurement_method '\w scans'
_diffrn_radiation_type MoK\a
_diffrn_radiation_wavelength 0.71073
_diffrn_reflns_av_R_equivalents 0.0663
_diffrn_reflns_av_unetI/netI 0.0822
_diffrn_reflns_Laue_measured_fraction_full 0.997
_diffrn_reflns_Laue_measured_fraction_max 0.917
_diffrn_reflns_limit_h_max 9
_diffrn_reflns_limit_h_min -9
_diffrn_reflns_limit_k_max 19
_diffrn_reflns_limit_k_min -19
_diffrn_reflns_limit_l_max 26
_diffrn_reflns_limit_l_min -28
_diffrn_reflns_number 6159
_diffrn_reflns_point_group_measured_fraction_full 0.997
_diffrn_reflns_point_group_measured_fraction_max 0.917
_diffrn_reflns_theta_full 25.242
_diffrn_reflns_theta_max 28.384
_diffrn_reflns_theta_min 3.653
_diffrn_source 'fine-focus sealed X-ray tube'
_exptl_absorpt_coefficient_mu 3.341
_exptl_absorpt_correction_T_max 1.00000
_exptl_absorpt_correction_T_min 0.96062
_exptl_absorpt_correction_type multi-scan
_exptl_absorpt_process_details
;
CrysAlisPro 1.171.38.46 (Rigaku Oxford Diffraction, 2015)
Empirical absorption correction using spherical harmonics,
 implemented in SCALE3 ABSPACK scaling algorithm.
;
_exptl_crystal_colour
;
dichroic red-orange and colourless
;
_exptl_crystal_density_diffrn 1.988
_exptl_crystal_description block
_exptl_crystal_F_000 1276
_exptl_crystal_preparation 'Magnetic properties'
_exptl_crystal_size_max 0.091
_exptl_crystal_size_mid 0.057
_exptl_crystal_size_min 0.018
_refine_diff_density_max 0.708
_refine_diff_density_min -0.640
_refine_diff_density_rms 0.161
_refine_ls_extinction_method none
_refine_ls_goodness_of_fit_ref 0.972
_refine_ls_hydrogen_treatment mixed
_refine_ls_matrix_type full
_refine_ls_number_parameters 280
_refine_ls_number_reflns 6159
_refine_ls_number_restraints 3
_refine_ls_restrained_S_all 0.971
_refine_ls_R_factor_all 0.0642
_refine_ls_R_factor_gt 0.0370
_refine_ls_shift/su_max 0.001
_refine_ls_shift/su_mean 0.000
_refine_ls_structure_factor_coef Fsqd
_refine_ls_weighting_details 'w=1/[\s^2^(Fo^2^)+(0.0542P)^2^] where P=(Fo^2^+2Fc^2^)/3'
_refine_ls_weighting_scheme calc
_refine_ls_wR_factor_gt 0.0990
_refine_ls_wR_factor_ref 0.1051
_reflns_Friedel_coverage 0.000
_reflns_number_gt 4263
_reflns_number_total 6159
_reflns_threshold_expression 'I > 2\s(I)'
_cod_data_source_file c9dt02122a2.cif
_cod_data_source_block Ni-Ce_complex_1
_cod_depositor_comments 'Adding full bibliography for 7700908--7700910.cif.'
_cod_original_cell_volume 2170.18(18)
_cod_database_code 7700908
_shelx_shelxl_version_number 2018/1
_shelx_space_group_comment
;
The symmetry employed for this shelxl refinement is uniquely defined
by the following loop, which should always be used as a source of
symmetry information in preference to the above space-group names.
They are only intended as comments.
;
_shelx_estimated_absorpt_t_min 0.751
_shelx_estimated_absorpt_t_max 0.942

loop_
_space_group_symop_operation_xyz
'x, y, z'
'-x+1/2, y+1/2, -z+1/2'
'-x, -y, -z'
'x-1/2, -y-1/2, z-1/2'

loop_
_atom_site_label
_atom_site_type_symbol
_atom_site_fract_x
_atom_site_fract_y
_atom_site_fract_z
_atom_site_U_iso_or_equiv
_atom_site_adp_type
_atom_site_occupancy
_atom_site_site_symmetry_order
_atom_site_calc_flag
_atom_site_refinement_flags_posn
_atom_site_refinement_flags_adp
Ce1 Ce 0.48229(6) 0.26022(3) 0.59221(2) 0.02408(12) Uani 1 1 d . .
Ni1 Ni 0.49412(13) 0.23257(6) 0.75678(4) 0.0277(2) Uani 1 1 d . .
O1 O 0.6283(8) 0.4323(3) 0.6072(3) 0.0350(15) Uani 1 1 d . .
O2 O 0.5334(7) 0.3271(3) 0.7004(2) 0.0307(14) Uani 1 1 d . .
O3 O 0.5207(7) 0.1591(3) 0.6864(2) 0.0284(14) Uani 1 1 d . .
O4 O 0.6232(8) 0.0885(3) 0.5802(3) 0.0322(15) Uani 1 1 d . .
N1 N 0.4713(9) 0.3087(4) 0.8251(3) 0.0340(18) Uani 1 1 d . .
N2 N 0.4425(10) 0.1359(4) 0.8090(3) 0.0359(17) Uani 1 1 d . .
C1 C 0.6943(12) 0.4878(5) 0.5575(4) 0.042(2) Uani 1 1 d . .
H1A H 0.711432 0.450008 0.520811 0.062 Uiso 1 1 calc R U
H1B H 0.812022 0.515487 0.571165 0.062 Uiso 1 1 calc R U
H1C H 0.604209 0.535387 0.546938 0.062 Uiso 1 1 calc R U
C2 C 0.5868(11) 0.4766(5) 0.6626(4) 0.0278(19) Uani 1 1 d . .
C3 C 0.5907(11) 0.5704(5) 0.6699(4) 0.035(2) Uani 1 1 d . .
H3 H 0.620753 0.609313 0.636795 0.042 Uiso 1 1 calc R U
C4 C 0.5471(13) 0.6054(5) 0.7297(5) 0.043(3) Uani 1 1 d . .
H4 H 0.549053 0.669087 0.735361 0.052 Uiso 1 1 calc R U
C5 C 0.5011(12) 0.5502(5) 0.7810(4) 0.039(2) Uani 1 1 d . .
H5 H 0.472704 0.575854 0.819789 0.047 Uiso 1 1 calc R U
C6 C 0.4998(12) 0.4544(5) 0.7712(4) 0.0301(19) Uani 1 1 d . .
C7 C 0.5381(10) 0.4179(5) 0.7129(4) 0.0260(19) Uani 1 1 d . .
C8 C 0.4692(11) 0.3971(6) 0.8238(4) 0.037(2) Uani 1 1 d . .
H8 H 0.444823 0.426739 0.861671 0.044 Uiso 1 1 calc R U
C9 C 0.4645(13) 0.2567(5) 0.8870(4) 0.052(2) Uani 1 1 d . .
H9A H 0.590140 0.248853 0.906183 0.063 Uiso 1 1 calc R U
H9B H 0.389547 0.290228 0.916456 0.063 Uiso 1 1 calc R U
C10 C 0.3795(14) 0.1666(6) 0.8720(4) 0.054(3) Uani 1 1 d . .
H10A H 0.243609 0.171541 0.870623 0.065 Uiso 1 1 calc R U
H10B H 0.418049 0.121988 0.904453 0.065 Uiso 1 1 calc R U
C11 C 0.4421(12) 0.0490(5) 0.7951(4) 0.038(2) Uani 1 1 d . .
H11 H 0.408312 0.007865 0.826400 0.045 Uiso 1 1 calc R U
C12 C 0.4892(11) 0.0111(5) 0.7355(4) 0.0316(18) Uani 1 1 d . .
C13 C 0.4941(13) -0.0865(5) 0.7291(4) 0.039(2) Uani 1 1 d . .
H13 H 0.462287 -0.124908 0.762267 0.047 Uiso 1 1 calc R U
C14 C 0.5473(12) -0.1228(5) 0.6722(4) 0.040(2) Uani 1 1 d . .
H14 H 0.557084 -0.186633 0.668118 0.049 Uiso 1 1 calc R U
C15 C 0.5868(12) -0.0673(5) 0.6208(4) 0.038(2) Uani 1 1 d . .
H15 H 0.616757 -0.094170 0.582495 0.045 Uiso 1 1 calc R U
C16 C 0.5818(11) 0.0257(5) 0.6264(4) 0.0294(19) Uani 1 1 d . .
C17 C 0.5290(10) 0.0666(5) 0.6830(4) 0.0236(19) Uani 1 1 d . .
C18 C 0.7203(12) 0.0552(5) 0.5286(4) 0.036(2) Uani 1 1 d . .
H18A H 0.752697 0.105905 0.501968 0.054 Uiso 1 1 calc R U
H18B H 0.641794 0.012530 0.504512 0.054 Uiso 1 1 calc R U
H18C H 0.832739 0.024232 0.544114 0.054 Uiso 1 1 calc R U
O5 O 0.8360(7) 0.2603(4) 0.5971(4) 0.0477(16) Uani 1 1 d D .
H1W H 0.906(8) 0.219(3) 0.583(4) 0.057 Uiso 1 1 d D U
H2W H 0.909(7) 0.306(3) 0.602(4) 0.057 Uiso 1 1 d D U
Cl1 Cl 0.5179(3) 0.27555(13) 0.46488(9) 0.0452(6) Uani 1 1 d . .
Cl2 Cl 0.1864(3) 0.38799(14) 0.58595(13) 0.0450(6) Uani 1 1 d . .
Cl3 Cl 0.1832(3) 0.13851(14) 0.56865(12) 0.0414(6) Uani 1 1 d . .

loop_
_atom_site_aniso_label
_atom_site_aniso_U_11
_atom_site_aniso_U_22
_atom_site_aniso_U_33
_atom_site_aniso_U_23
_atom_site_aniso_U_13
_atom_site_aniso_U_12
Ce1 0.0233(2) 0.0237(2) 0.0256(2) -0.0006(2) 0.00491(18) 0.0007(2)
Ni1 0.0271(5) 0.0303(5) 0.0261(5) -0.0004(4) 0.0047(4) -0.0007(5)
O1 0.037(4) 0.024(3) 0.045(4) 0.002(3) 0.009(3) -0.002(2)
O2 0.037(4) 0.025(3) 0.030(3) -0.005(2) 0.004(3) -0.001(2)
O3 0.036(4) 0.024(3) 0.025(3) 0.004(2) 0.003(3) 0.001(2)
O4 0.046(4) 0.022(3) 0.029(3) 0.001(2) 0.011(3) 0.009(2)
N1 0.036(5) 0.041(4) 0.026(4) -0.002(3) 0.012(3) -0.010(3)
N2 0.034(5) 0.036(4) 0.038(4) -0.003(3) 0.004(4) 0.007(3)
C1 0.054(7) 0.033(5) 0.038(6) 0.002(4) 0.008(5) -0.011(4)
C2 0.018(5) 0.033(4) 0.032(5) -0.004(4) -0.004(4) 0.002(4)
C3 0.022(5) 0.026(4) 0.056(6) 0.000(4) -0.001(4) 0.005(4)
C4 0.035(6) 0.024(4) 0.069(8) -0.006(4) -0.010(5) 0.010(4)
C5 0.036(5) 0.037(5) 0.044(6) -0.011(4) -0.013(5) 0.004(4)
C6 0.026(5) 0.033(4) 0.031(5) -0.004(4) -0.002(4) 0.000(4)
C7 0.020(5) 0.027(4) 0.030(5) -0.006(4) -0.005(4) -0.005(3)
C8 0.024(6) 0.051(5) 0.037(6) -0.019(4) 0.008(4) -0.001(4)
C9 0.063(6) 0.062(6) 0.033(5) -0.004(5) 0.009(4) -0.025(6)
C10 0.079(8) 0.052(6) 0.034(6) 0.012(5) 0.022(5) 0.006(5)
C11 0.034(6) 0.041(5) 0.038(6) 0.011(4) 0.001(5) -0.005(4)
C12 0.025(4) 0.034(4) 0.035(5) 0.003(4) 0.001(4) 0.000(4)
C13 0.040(6) 0.032(4) 0.046(6) 0.012(4) 0.005(5) -0.008(4)
C14 0.041(6) 0.018(4) 0.062(7) 0.001(4) -0.002(5) -0.003(4)
C15 0.043(6) 0.028(4) 0.044(6) -0.005(4) 0.008(5) 0.001(4)
C16 0.027(5) 0.028(4) 0.033(5) -0.007(4) 0.004(4) 0.001(4)
C17 0.018(5) 0.026(4) 0.027(5) 0.002(3) 0.001(3) -0.001(3)
C18 0.031(5) 0.038(5) 0.040(6) -0.009(4) 0.011(4) 0.010(4)
O5 0.022(3) 0.031(3) 0.092(5) -0.006(4) 0.010(3) 0.002(3)
Cl1 0.0648(16) 0.0419(11) 0.0304(11) 0.0033(9) 0.0165(10) 0.0039(11)
Cl2 0.0303(14) 0.0338(12) 0.0712(18) -0.0090(12) 0.0047(12) 0.0076(9)
Cl3 0.0277(14) 0.0332(12) 0.0636(17) -0.0098(11) 0.0072(11) -0.0042(9)

loop_
_atom_type_symbol
_atom_type_description
_atom_type_scat_dispersion_real
_atom_type_scat_dispersion_imag
_atom_type_scat_source
C C 0.0033 0.0016 'International Tables Vol C Tables 4.2.6.8 and 6.1.1.4'
H H 0.0000 0.0000 'International Tables Vol C Tables 4.2.6.8 and 6.1.1.4'
N N 0.0061 0.0033 'International Tables Vol C Tables 4.2.6.8 and 6.1.1.4'
O O 0.0106 0.0060 'International Tables Vol C Tables 4.2.6.8 and 6.1.1.4'
Cl Cl 0.1484 0.1585 'International Tables Vol C Tables 4.2.6.8 and 6.1.1.4'
Ni Ni 0.3393 1.1124 'International Tables Vol C Tables 4.2.6.8 and 6.1.1.4'
Ce Ce -0.2486 2.6331 'International Tables Vol C Tables 4.2.6.8 and 6.1.1.4'

loop_
_geom_angle_atom_site_label_1
_geom_angle_atom_site_label_2
_geom_angle_atom_site_label_3
_geom_angle
O3 Ce1 O2 59.27(15)
O3 Ce1 O5 84.21(19)
O2 Ce1 O5 82.19(19)
O3 Ce1 O4 60.21(15)
O2 Ce1 O4 114.04(16)
O5 Ce1 O4 68.12(17)
O3 Ce1 O1 115.14(17)
O2 Ce1 O1 59.89(16)
O5 Ce1 O1 67.50(16)
O4 Ce1 O1 135.61(16)
O3 Ce1 Cl1 146.07(12)
O2 Ce1 Cl1 148.97(12)
O5 Ce1 Cl1 83.97(18)
O4 Ce1 Cl1 85.87(12)
O1 Ce1 Cl1 89.15(13)
O3 Ce1 Cl3 79.64(13)
O2 Ce1 Cl3 118.88(12)
O5 Ce1 Cl3 139.62(13)
O4 Ce1 Cl3 71.72(13)
O1 Ce1 Cl3 152.36(13)
Cl1 Ce1 Cl3 89.19(7)
O3 Ce1 Cl2 118.70(13)
O2 Ce1 Cl2 81.95(13)
O5 Ce1 Cl2 138.67(13)
O4 Ce1 Cl2 152.43(13)
O1 Ce1 Cl2 71.51(13)
Cl1 Ce1 Cl2 90.50(7)
Cl3 Ce1 Cl2 80.92(6)
O3 Ce1 Ni1 30.35(11)
O2 Ce1 Ni1 30.46(11)
O5 Ce1 Ni1 89.29(17)
O4 Ce1 Ni1 89.88(11)
O1 Ce1 Ni1 90.01(13)
Cl1 Ce1 Ni1 173.00(5)
Cl3 Ce1 Ni1 94.75(6)
Cl2 Ce1 Ni1 95.82(6)
N1 Ni1 N2 87.6(3)
N1 Ni1 O3 178.0(2)
N2 Ni1 O3 94.3(2)
N1 Ni1 O2 94.8(2)
N2 Ni1 O2 176.1(3)
O3 Ni1 O2 83.3(2)
N1 Ni1 Ce1 135.7(2)
N2 Ni1 Ce1 133.7(2)
O3 Ni1 Ce1 42.59(14)
O2 Ni1 Ce1 43.12(15)
C2 O1 C1 117.1(6)
C2 O1 Ce1 115.4(4)
C1 O1 Ce1 125.0(5)
C7 O2 Ni1 127.1(5)
C7 O2 Ce1 124.3(4)
Ni1 O2 Ce1 106.41(19)
C17 O3 Ni1 128.7(4)
C17 O3 Ce1 123.5(4)
Ni1 O3 Ce1 107.06(19)
C16 O4 C18 117.0(6)
C16 O4 Ce1 116.6(4)
C18 O4 Ce1 126.2(4)
C8 N1 C9 121.1(7)
C8 N1 Ni1 126.0(5)
C9 N1 Ni1 112.9(5)
C11 N2 C10 119.7(7)
C11 N2 Ni1 127.3(6)
C10 N2 Ni1 112.8(5)
O1 C1 H1A 109.5
O1 C1 H1B 109.5
H1A C1 H1B 109.5
O1 C1 H1C 109.5
H1A C1 H1C 109.5
H1B C1 H1C 109.5
C3 C2 O1 123.6(7)
C3 C2 C7 121.2(7)
O1 C2 C7 115.2(6)
C2 C3 C4 116.9(8)
C2 C3 H3 121.5
C4 C3 H3 121.5
C5 C4 C3 124.0(7)
C5 C4 H4 118.0
C3 C4 H4 118.0
C4 C5 C6 116.8(8)
C4 C5 H5 121.6
C6 C5 H5 121.6
C7 C6 C5 120.7(8)
C7 C6 C8 121.4(7)
C5 C6 C8 117.8(8)
O2 C7 C6 123.2(7)
O2 C7 C2 116.5(7)
C6 C7 C2 120.3(6)
N1 C8 C6 127.0(7)
N1 C8 H8 116.5
C6 C8 H8 116.5
C10 C9 N1 106.8(7)
C10 C9 H9A 110.4
N1 C9 H9A 110.4
C10 C9 H9B 110.4
N1 C9 H9B 110.4
H9A C9 H9B 108.6
C9 C10 N2 108.5(7)
C9 C10 H10A 110.0
N2 C10 H10A 110.0
C9 C10 H10B 110.0
N2 C10 H10B 110.0
H10A C10 H10B 108.4
N2 C11 C12 125.2(8)
N2 C11 H11 117.4
C12 C11 H11 117.4
C17 C12 C13 119.1(7)
C17 C12 C11 122.6(7)
C13 C12 C11 118.3(7)
C14 C13 C12 118.0(8)
C14 C13 H13 121.0
C12 C13 H13 121.0
C13 C14 C15 122.3(7)
C13 C14 H14 118.9
C15 C14 H14 118.9
C16 C15 C14 120.0(8)
C16 C15 H15 120.0
C14 C15 H15 120.0
C15 C16 O4 126.0(7)
C15 C16 C17 120.3(8)
O4 C16 C17 113.6(6)
O3 C17 C16 118.8(6)
O3 C17 C12 121.1(7)
C16 C17 C12 120.1(7)
O4 C18 H18A 109.5
O4 C18 H18B 109.5
H18A C18 H18B 109.5
O4 C18 H18C 109.5
H18A C18 H18C 109.5
H18B C18 H18C 109.5
Ce1 O5 H1W 127(5)
Ce1 O5 H2W 128(4)
H1W O5 H2W 103(3)

loop_
_geom_bond_atom_site_label_1
_geom_bond_atom_site_label_2
_geom_bond_distance
Ce1 O3 2.469(5)
Ce1 O2 2.485(5)
Ce1 O5 2.518(5)
Ce1 O4 2.697(5)
Ce1 O1 2.710(5)
Ce1 Cl1 2.717(2)
Ce1 Cl3 2.789(2)
Ce1 Cl2 2.802(2)
Ce1 Ni1 3.4876(10)
Ni1 N1 1.827(6)
Ni1 N2 1.829(7)
Ni1 O3 1.843(5)
Ni1 O2 1.843(5)
O1 C2 1.378(9)
O1 C1 1.420(9)
O2 C7 1.340(7)
O3 C17 1.342(8)
O4 C16 1.375(9)
O4 C18 1.405(9)
N1 C8 1.279(9)
N1 C9 1.508(9)
N2 C11 1.291(9)
N2 C10 1.492(10)
C1 H1A 0.9600
C1 H1B 0.9600
C1 H1C 0.9600
C2 C3 1.365(9)
C2 C7 1.415(10)
C3 C4 1.408(12)
C3 H3 0.9300
C4 C5 1.396(12)
C4 H4 0.9300
C5 C6 1.402(9)
C5 H5 0.9300
C6 C7 1.378(10)
C6 C8 1.411(11)
C8 H8 0.9300
C9 C10 1.465(10)
C9 H9A 0.9700
C9 H9B 0.9700
C10 H10A 0.9700
C10 H10B 0.9700
C11 C12 1.427(11)
C11 H11 0.9300
C12 C17 1.408(10)
C12 C13 1.420(10)
C13 C14 1.381(12)
C13 H13 0.9300
C14 C15 1.389(11)
C14 H14 0.9300
C15 C16 1.352(9)
C15 H15 0.9300
C16 C17 1.400(10)
C18 H18A 0.9600
C18 H18B 0.9600
C18 H18C 0.9600
O5 H1W 0.845(11)
O5 H2W 0.842(11)

loop_
_geom_hbond_atom_site_label_D
_geom_hbond_atom_site_label_H
_geom_hbond_atom_site_label_A
_geom_hbond_distance_DH
_geom_hbond_distance_HA
_geom_hbond_distance_DA
_geom_hbond_angle_DHA
_geom_hbond_site_symmetry_A
_geom_hbond_publ_flag
C1 H1C Cl1 0.96 2.88 3.763(8) 153.9 3_666 yes
C3 H3 Cl1 0.93 2.85 3.661(9) 146.4 3_666 yes
C10 H10A Cl1 0.97 2.73 3.421(9) 128.6 4_566 yes
C11 H11 Cl2 0.93 2.65 3.577(8) 178.9 2_546 yes
C15 H15 Cl1 0.93 2.95 3.571(8) 125.4 3_656 yes
C18 H18C Cl3 0.96 3.02 3.572(9) 118.1 1_655 yes
C18 H18B Cl3 0.96 2.99 3.560(8) 119.7 3_656 yes
O5 H1W Cl3 0.845(11) 2.32(3) 3.122(5) 157(7) 1_655 yes
O5 H2W Cl2 0.842(11) 2.35(3) 3.125(5) 154(6) 1_655 yes

loop_
_geom_torsion_atom_site_label_1
_geom_torsion_atom_site_label_2
_geom_torsion_atom_site_label_3
_geom_torsion_atom_site_label_4
_geom_torsion
N1 Ni1 O2 C7 -0.4(6)
O3 Ni1 O2 C7 -179.9(6)
Ce1 Ni1 O2 C7 163.6(7)
N1 Ni1 O2 Ce1 -164.0(3)
O3 Ni1 O2 Ce1 16.5(2)
N2 Ni1 O3 C17 -9.8(6)
O2 Ni1 O3 C17 173.3(6)
Ce1 Ni1 O3 C17 -170.0(7)
N2 Ni1 O3 Ce1 160.3(3)
O2 Ni1 O3 Ce1 -16.6(2)
N2 Ni1 N1 C8 -171.5(7)
O2 Ni1 N1 C8 5.5(7)
Ce1 Ni1 N1 C8 -10.1(8)
N2 Ni1 N1 C9 11.6(6)
O2 Ni1 N1 C9 -171.5(5)
Ce1 Ni1 N1 C9 172.9(4)
N1 Ni1 N2 C11 -175.9(7)
O3 Ni1 N2 C11 3.7(7)
Ce1 Ni1 N2 C11 22.1(9)
N1 Ni1 N2 C10 9.6(6)
O3 Ni1 N2 C10 -170.9(6)
Ce1 Ni1 N2 C10 -152.4(5)
C1 O1 C2 C3 5.7(11)
Ce1 O1 C2 C3 -157.2(6)
C1 O1 C2 C7 -174.4(7)
Ce1 O1 C2 C7 22.6(8)
O1 C2 C3 C4 -179.2(8)
C7 C2 C3 C4 1.0(12)
C2 C3 C4 C5 0.0(13)
C3 C4 C5 C6 0.2(14)
C4 C5 C6 C7 -1.5(13)
C4 C5 C6 C8 174.8(8)
Ni1 O2 C7 C6 -4.8(10)
Ce1 O2 C7 C6 156.1(6)
Ni1 O2 C7 C2 174.7(5)
Ce1 O2 C7 C2 -24.4(9)
C5 C6 C7 O2 -178.0(7)
C8 C6 C7 O2 5.8(13)
C5 C6 C7 C2 2.5(12)
C8 C6 C7 C2 -173.7(8)
C3 C2 C7 O2 178.2(7)
O1 C2 C7 O2 -1.6(10)
C3 C2 C7 C6 -2.3(12)
O1 C2 C7 C6 177.9(7)
C9 N1 C8 C6 170.9(8)
Ni1 N1 C8 C6 -5.9(12)
C7 C6 C8 N1 -0.3(14)
C5 C6 C8 N1 -176.7(8)
C8 N1 C9 C10 153.2(8)
Ni1 N1 C9 C10 -29.7(9)
N1 C9 C10 N2 35.7(10)
C11 N2 C10 C9 156.3(8)
Ni1 N2 C10 C9 -28.6(10)
C10 N2 C11 C12 176.5(9)
Ni1 N2 C11 C12 2.3(13)
N2 C11 C12 C17 -4.8(14)
N2 C11 C12 C13 175.9(8)
C17 C12 C13 C14 3.3(13)
C11 C12 C13 C14 -177.4(8)
C12 C13 C14 C15 -3.2(14)
C13 C14 C15 C16 2.9(14)
C14 C15 C16 O4 177.9(8)
C14 C15 C16 C17 -2.8(13)
C18 O4 C16 C15 -15.8(12)
Ce1 O4 C16 C15 158.7(7)
C18 O4 C16 C17 164.8(7)
Ce1 O4 C16 C17 -20.6(9)
Ni1 O3 C17 C16 -169.1(6)
Ce1 O3 C17 C16 22.4(9)
Ni1 O3 C17 C12 9.6(10)
Ce1 O3 C17 C12 -158.9(6)
C15 C16 C17 O3 -178.3(7)
O4 C16 C17 O3 1.1(11)
C15 C16 C17 C12 3.0(13)
O4 C16 C17 C12 -177.6(7)
C13 C12 C17 O3 178.1(7)
C11 C12 C17 O3 -1.3(12)
C13 C12 C17 C16 -3.2(12)
C11 C12 C17 C16 177.4(8)
